data_7157559
loop_
_publ_author_name
'Zhang, Heng'
'Yu, Yinghua'
'Huang, Xueliang'

_publ_section_title
;
 Facile access to 2,2-diaryl 2H-chromenes through a palladium-catalyzed
 cascade reaction of ortho-vinyl bromobenzenes with N-tosylhydrazones.
;
_journal_issue 27
_journal_name_full 'Organic &amp; biomolecular chemistry'
_journal_page_first 5115
_journal_page_last 5119
_journal_paper_doi 10.1039/d0ob00978d
_journal_volume 18
_journal_year 2020
_chemical_formula_sum 'C28 H24 O2 S'
_chemical_formula_weight 424.53
_space_group_crystal_system triclinic
_space_group_IT_number 2
_space_group_name_Hall '-P 1'
_space_group_name_H-M_alt 'P -1'
_atom_sites_solution_hydrogens mixed
_audit_creation_method SHELXL-2018/3
_audit_update_record
;
2020-01-17 deposited with the CCDC.	2020-06-22 downloaded from the CCDC.
;
_cell_angle_alpha 78.978(12)
_cell_angle_beta 77.060(10)
_cell_angle_gamma 85.471(13)
_cell_formula_units_Z 4
_cell_length_a 9.990(4)
_cell_length_b 10.558(4)
_cell_length_c 21.868(9)
_cell_measurement_reflns_used 6350
_cell_measurement_temperature 293(2)
_cell_measurement_theta_max 27.5126
_cell_measurement_theta_min 2.9350
_cell_volume 2204.9(15)
_computing_cell_refinement 'CrystalClear (Rigaku Inc., 2008)'
_computing_data_collection 'CrystalClear (Rigaku Inc., 2008)'
_computing_data_reduction 'CrystalClear (Rigaku Inc., 2008)'
_computing_structure_refinement 'SHELXL-2018/3 (Sheldrick, 2018)'
_computing_structure_solution 'SHELXT 2018/2 (Sheldrick, 2018)'
_diffrn_ambient_temperature 293(2)
_diffrn_detector_area_resol_mean 28.5714
_diffrn_measured_fraction_theta_full 0.996
_diffrn_measured_fraction_theta_max 0.991
_diffrn_measurement_device_type 'Saturn724+ (2x2 bin mode)'
_diffrn_measurement_method CCD_Profile_fitting
_diffrn_radiation_type MoK\a
_diffrn_radiation_wavelength 0.71073
_diffrn_reflns_av_R_equivalents 0.0366
_diffrn_reflns_av_unetI/netI 0.0380
_diffrn_reflns_Laue_measured_fraction_full 0.996
_diffrn_reflns_Laue_measured_fraction_max 0.991
_diffrn_reflns_limit_h_max 12
_diffrn_reflns_limit_h_min -12
_diffrn_reflns_limit_k_max 13
_diffrn_reflns_limit_k_min -13
_diffrn_reflns_limit_l_max 28
_diffrn_reflns_limit_l_min -28
_diffrn_reflns_number 29070
_diffrn_reflns_point_group_measured_fraction_full 0.996
_diffrn_reflns_point_group_measured_fraction_max 0.991
_diffrn_reflns_theta_full 25.242
_diffrn_reflns_theta_max 27.504
_diffrn_reflns_theta_min 2.914
_diffrn_source 'Sealed Tube'
_exptl_absorpt_coefficient_mu 0.169
_exptl_absorpt_correction_T_max 1.0000
_exptl_absorpt_correction_T_min 0.9235
_exptl_absorpt_correction_type multi-scan
_exptl_absorpt_process_details 'CrystalClear (Rigaku Inc., 2008)'
_exptl_crystal_colour colorless
_exptl_crystal_density_diffrn 1.279
_exptl_crystal_description prism
_exptl_crystal_F_000 896
_exptl_crystal_size_max 0.23
_exptl_crystal_size_mid 0.21
_exptl_crystal_size_min 0.18
_refine_diff_density_max 0.196
_refine_diff_density_min -0.203
_refine_diff_density_rms 0.037
_refine_ls_extinction_method none
_refine_ls_goodness_of_fit_ref 1.118
_refine_ls_hydrogen_treatment constr
_refine_ls_matrix_type full
_refine_ls_number_parameters 561
_refine_ls_number_reflns 10051
_refine_ls_number_restraints 0
_refine_ls_restrained_S_all 1.118
_refine_ls_R_factor_all 0.0707
_refine_ls_R_factor_gt 0.0559
_refine_ls_shift/su_max 0.001
_refine_ls_shift/su_mean 0.000
_refine_ls_structure_factor_coef Fsqd
_refine_ls_weighting_details 'w=1/[\s^2^(Fo^2^)+(0.0501P)^2^+0.3846P] where P=(Fo^2^+2Fc^2^)/3'
_refine_ls_weighting_scheme calc
_refine_ls_wR_factor_gt 0.1213
_refine_ls_wR_factor_ref 0.1295
_reflns_Friedel_coverage 0.000
_reflns_number_gt 8456
_reflns_number_total 10051
_reflns_threshold_expression 'I > 2\s(I)'
_cod_data_source_file d0ob00978d2.cif
_cod_data_source_block 6
_cod_depositor_comments
;
The following automatic conversions were performed:

data item '_exptl_absorpt_correction_type' value 'Multi-scan' was
changed to 'multi-scan' in accordance with the
/home/data/users/saulius/crontab/automatic-downloads/rss-feeds/RSC/lib/dictionaries/cif_core.dic
dictionary named 'cif_core.dic' version 2.4.2 last updated on
2011-04-26.

Automatic conversion script
Id: cif_fix_values 7556 2019-12-06 15:28:31Z antanas 

 Adding full bibliography for 7157557--7157560.cif.
;
_cod_original_cell_volume 2205.0(16)
_cod_database_code 7157559
_shelx_shelxl_version_number 2018/3
_shelx_space_group_comment
;
The symmetry employed for this shelxl refinement is uniquely defined
by the following loop, which should always be used as a source of
symmetry information in preference to the above space-group names.
They are only intended as comments.
;

loop_
_space_group_symop_operation_xyz
'x, y, z'
'-x, -y, -z'

loop_
_atom_site_label
_atom_site_type_symbol
_atom_site_fract_x
_atom_site_fract_y
_atom_site_fract_z
_atom_site_U_iso_or_equiv
_atom_site_adp_type
_atom_site_occupancy
_atom_site_site_symmetry_order
_atom_site_calc_flag
_atom_site_refinement_flags_posn
_atom_site_refinement_flags_adp
_atom_site_refinement_flags_occupancy
_atom_site_disorder_assembly
_atom_site_disorder_group
S1 S 0.52422(5) 0.18762(5) 0.74261(2) 0.04652(13) Uani 1 1 d . . . . .
S2 S 0.82564(5) 0.95476(5) 0.88299(2) 0.04844(14) Uani 1 1 d . . . . .
O1 O 0.42683(12) 0.33846(11) 0.57148(5) 0.0395(3) Uani 1 1 d . . . . .
O2 O 0.37117(16) -0.00805(13) 0.69417(6) 0.0587(4) Uani 1 1 d . . . . .
H1 H 0.397833 -0.016452 0.729058 0.070 Uiso 1 1 d R U . . .
O3 O 0.53673(12) 0.80976(12) 0.81340(5) 0.0396(3) Uani 1 1 d . . . . .
O4 O 0.51986(14) 1.07476(13) 0.92486(6) 0.0522(3) Uani 1 1 d . . . . .
H4 H 0.479212 1.109164 0.895184 0.063 Uiso 1 1 d R U . . .
C1 C 0.52088(17) 0.31674(16) 0.61472(7) 0.0347(4) Uani 1 1 d . . . . .
C2 C 0.45525(18) 0.21046(16) 0.67025(7) 0.0364(4) Uani 1 1 d . . . . .
H2 H 0.358610 0.238128 0.682813 0.044 Uiso 1 1 calc R U . . .
C3 C 0.45410(19) 0.08275(17) 0.64745(8) 0.0417(4) Uani 1 1 d . . . . .
H3 H 0.548347 0.046770 0.637856 0.050 Uiso 1 1 calc R U . . .
C4 C 0.39723(18) 0.10687(17) 0.58777(8) 0.0405(4) Uani 1 1 d . . . . .
C5 C 0.3518(2) 0.0060(2) 0.56586(10) 0.0526(5) Uani 1 1 d . . . . .
H5 H 0.355123 -0.077561 0.588854 0.063 Uiso 1 1 calc R U . . .
C6 C 0.3022(2) 0.0277(2) 0.51085(11) 0.0604(6) Uani 1 1 d . . . . .
H6 H 0.271532 -0.040627 0.497033 0.072 Uiso 1 1 calc R U . . .
C7 C 0.2982(2) 0.1507(2) 0.47635(10) 0.0583(5) Uani 1 1 d . . . . .
H7 H 0.266032 0.165072 0.438769 0.070 Uiso 1 1 calc R U . . .
C8 C 0.3415(2) 0.2531(2) 0.49685(9) 0.0495(5) Uani 1 1 d . . . . .
H8 H 0.338102 0.336299 0.473506 0.059 Uiso 1 1 calc R U . . .
C9 C 0.39019(18) 0.23028(17) 0.55285(8) 0.0388(4) Uani 1 1 d . . . . .
C10 C 0.66377(18) 0.28560(16) 0.57675(8) 0.0383(4) Uani 1 1 d . . . . .
C11 C 0.7001(2) 0.3464(2) 0.51358(9) 0.0515(5) Uani 1 1 d . . . . .
H11 H 0.634787 0.397524 0.494868 0.062 Uiso 1 1 calc R U . . .
C12 C 0.8310(2) 0.3324(2) 0.47808(11) 0.0667(6) Uani 1 1 d . . . . .
H12 H 0.853076 0.373295 0.435692 0.080 Uiso 1 1 calc R U . . .
C13 C 0.9292(2) 0.2581(3) 0.50508(12) 0.0689(6) Uani 1 1 d . . . . .
H13 H 1.017828 0.249036 0.481200 0.083 Uiso 1 1 calc R U . . .
C14 C 0.8956(2) 0.1974(2) 0.56743(11) 0.0593(5) Uani 1 1 d . . . . .
H14 H 0.961818 0.146764 0.585797 0.071 Uiso 1 1 calc R U . . .
C15 C 0.76407(19) 0.21076(19) 0.60327(9) 0.0477(4) Uani 1 1 d . . . . .
H15 H 0.742635 0.169182 0.645566 0.057 Uiso 1 1 calc R U . . .
C16 C 0.52015(17) 0.44511(16) 0.63745(7) 0.0358(4) Uani 1 1 d . . . . .
C17 C 0.63429(19) 0.48069(18) 0.65565(9) 0.0448(4) Uani 1 1 d . . . . .
H17 H 0.713054 0.427051 0.652817 0.054 Uiso 1 1 calc R U . . .
C18 C 0.6320(2) 0.5952(2) 0.67796(10) 0.0524(5) Uani 1 1 d . . . . .
H18 H 0.708921 0.617514 0.690352 0.063 Uiso 1 1 calc R U . . .
C19 C 0.5174(2) 0.6758(2) 0.68189(10) 0.0541(5) Uani 1 1 d . . . . .
H19 H 0.516154 0.752953 0.696673 0.065 Uiso 1 1 calc R U . . .
C20 C 0.4043(2) 0.64173(19) 0.66381(10) 0.0533(5) Uani 1 1 d . . . . .
H20 H 0.326336 0.696420 0.666204 0.064 Uiso 1 1 calc R U . . .
C21 C 0.40479(19) 0.52691(18) 0.64203(9) 0.0439(4) Uani 1 1 d . . . . .
H21 H 0.326939 0.504670 0.630406 0.053 Uiso 1 1 calc R U . . .
C22 C 0.38358(19) 0.25066(18) 0.79548(8) 0.0421(4) Uani 1 1 d . . . . .
C23 C 0.3835(3) 0.3750(2) 0.80576(10) 0.0671(7) Uani 1 1 d . . . . .
H23 H 0.458519 0.425730 0.786012 0.081 Uiso 1 1 calc R U . . .
C24 C 0.2725(3) 0.4252(2) 0.84529(11) 0.0772(8) Uani 1 1 d . . . . .
H24 H 0.274025 0.509707 0.851504 0.093 Uiso 1 1 calc R U . . .
C25 C 0.1600(2) 0.3535(2) 0.87560(10) 0.0585(5) Uani 1 1 d . . . . .
C26 C 0.1620(2) 0.2282(2) 0.86599(10) 0.0577(5) Uani 1 1 d . . . . .
H26 H 0.087815 0.177098 0.886672 0.069 Uiso 1 1 calc R U . . .
C27 C 0.2716(2) 0.17672(19) 0.82632(9) 0.0501(5) Uani 1 1 d . . . . .
H27 H 0.270052 0.092032 0.820320 0.060 Uiso 1 1 calc R U . . .
C28 C 0.0366(3) 0.4098(3) 0.91734(14) 0.0929(9) Uani 1 1 d . . . . .
H28A H 0.050071 0.499247 0.916311 0.139 Uiso 1 1 calc R U . . .
H28B H 0.025796 0.363724 0.960373 0.139 Uiso 1 1 calc R U . . .
H28C H -0.044446 0.402057 0.901780 0.139 Uiso 1 1 calc R U . . .
C29 C 0.66113(17) 0.79821(17) 0.83893(8) 0.0368(4) Uani 1 1 d . . . . .
C30 C 0.66321(16) 0.92558(17) 0.86375(8) 0.0361(4) Uani 1 1 d . . . . .
H30 H 0.651159 0.994928 0.828372 0.043 Uiso 1 1 calc R U . . .
C31 C 0.54076(18) 0.94159(18) 0.91851(8) 0.0405(4) Uani 1 1 d . . . . .
H31 H 0.561925 0.892087 0.958143 0.049 Uiso 1 1 calc R U . . .
C32 C 0.41277(17) 0.88945(17) 0.90803(8) 0.0388(4) Uani 1 1 d . . . . .
C33 C 0.2862(2) 0.9054(2) 0.94883(9) 0.0511(5) Uani 1 1 d . . . . .
H33 H 0.281946 0.942892 0.984430 0.061 Uiso 1 1 calc R U . . .
C34 C 0.1669(2) 0.8663(2) 0.93720(11) 0.0584(6) Uani 1 1 d . . . . .
H34 H 0.083050 0.877481 0.964810 0.070 Uiso 1 1 calc R U . . .
C35 C 0.1726(2) 0.8107(2) 0.88446(12) 0.0589(6) Uani 1 1 d . . . . .
H35 H 0.092159 0.785831 0.876126 0.071 Uiso 1 1 calc R U . . .
C36 C 0.29739(19) 0.79165(19) 0.84387(10) 0.0496(5) Uani 1 1 d . . . . .
H36 H 0.301322 0.753175 0.808603 0.060 Uiso 1 1 calc R U . . .
C37 C 0.41632(17) 0.83046(16) 0.85628(8) 0.0383(4) Uani 1 1 d . . . . .
C38 C 0.65602(18) 0.67353(18) 0.88798(9) 0.0442(4) Uani 1 1 d . . . . .
C39 C 0.7034(2) 0.6613(2) 0.94390(9) 0.0576(5) Uani 1 1 d . . . . .
H39 H 0.735127 0.732874 0.954603 0.069 Uiso 1 1 calc R U . . .
C40 C 0.7035(2) 0.5423(3) 0.98376(12) 0.0771(8) Uani 1 1 d . . . . .
H40 H 0.735474 0.534604 1.021165 0.093 Uiso 1 1 calc R U . . .
C41 C 0.6573(3) 0.4361(3) 0.96880(15) 0.0854(10) Uani 1 1 d . . . . .
H41 H 0.658130 0.356643 0.995855 0.102 Uiso 1 1 calc R U . . .
C42 C 0.6098(3) 0.4468(2) 0.91405(14) 0.0756(8) Uani 1 1 d . . . . .
H42 H 0.577395 0.374714 0.904069 0.091 Uiso 1 1 calc R U . . .
C43 C 0.6098(2) 0.5649(2) 0.87329(11) 0.0582(5) Uani 1 1 d . . . . .
H43 H 0.578625 0.571234 0.835778 0.070 Uiso 1 1 calc R U . . .
C44 C 0.77879(17) 0.79192(17) 0.78122(8) 0.0381(4) Uani 1 1 d . . . . .
C45 C 0.8951(2) 0.7130(2) 0.78631(10) 0.0532(5) Uani 1 1 d . . . . .
H45 H 0.899956 0.659366 0.824859 0.064 Uiso 1 1 calc R U . . .
C46 C 1.0041(2) 0.7135(2) 0.73431(11) 0.0664(6) Uani 1 1 d . . . . .
H46 H 1.081998 0.661032 0.738408 0.080 Uiso 1 1 calc R U . . .
C47 C 0.9980(2) 0.7906(2) 0.67700(11) 0.0644(6) Uani 1 1 d . . . . .
H47 H 1.071551 0.790759 0.642323 0.077 Uiso 1 1 calc R U . . .
C48 C 0.8827(2) 0.8678(2) 0.67099(9) 0.0559(5) Uani 1 1 d . . . . .
H48 H 0.877569 0.919313 0.631948 0.067 Uiso 1 1 calc R U . . .
C49 C 0.7739(2) 0.86920(18) 0.72301(8) 0.0451(4) Uani 1 1 d . . . . .
H49 H 0.696741 0.922674 0.718671 0.054 Uiso 1 1 calc R U . . .
C50 C 0.88723(18) 1.0825(2) 0.81967(9) 0.0467(4) Uani 1 1 d . . . . .
C51 C 0.9923(2) 1.0600(2) 0.76927(10) 0.0524(5) Uani 1 1 d . . . . .
H51 H 1.031425 0.977266 0.768397 0.063 Uiso 1 1 calc R U . . .
C52 C 1.0390(2) 1.1602(2) 0.72030(11) 0.0608(6) Uani 1 1 d . . . . .
H52 H 1.109743 1.143629 0.686767 0.073 Uiso 1 1 calc R U . . .
C53 C 0.9838(2) 1.2841(2) 0.71974(12) 0.0652(6) Uani 1 1 d . . . . .
C54 C 0.8797(2) 1.3060(2) 0.77039(14) 0.0715(7) Uani 1 1 d . . . . .
H54 H 0.841222 1.388921 0.771152 0.086 Uiso 1 1 calc R U . . .
C55 C 0.8317(2) 1.2072(2) 0.81997(12) 0.0620(6) Uani 1 1 d . . . . .
H55 H 0.761841 1.224287 0.853715 0.074 Uiso 1 1 calc R U . . .
C56 C 1.0355(3) 1.3921(3) 0.66551(16) 0.0960(10) Uani 1 1 d . . . . .
H56A H 1.117445 1.362882 0.638775 0.144 Uiso 1 1 calc R U . . .
H56B H 1.055668 1.464299 0.682344 0.144 Uiso 1 1 calc R U . . .
H56C H 0.966387 1.417912 0.640899 0.144 Uiso 1 1 calc R U . . .

loop_
_atom_site_aniso_label
_atom_site_aniso_U_11
_atom_site_aniso_U_22
_atom_site_aniso_U_33
_atom_site_aniso_U_23
_atom_site_aniso_U_13
_atom_site_aniso_U_12
S1 0.0523(3) 0.0508(3) 0.0360(2) -0.0052(2) -0.01369(19) 0.0071(2)
S2 0.0399(2) 0.0645(3) 0.0456(3) -0.0127(2) -0.0161(2) -0.0035(2)
O1 0.0472(7) 0.0354(6) 0.0399(6) -0.0066(5) -0.0184(5) 0.0000(5)
O2 0.0849(11) 0.0402(7) 0.0464(7) -0.0003(6) -0.0064(7) -0.0148(7)
O3 0.0344(6) 0.0485(7) 0.0383(6) -0.0111(5) -0.0100(5) -0.0019(5)
O4 0.0552(8) 0.0537(8) 0.0529(8) -0.0225(7) -0.0136(6) 0.0042(6)
C1 0.0396(9) 0.0335(9) 0.0326(8) -0.0056(7) -0.0126(7) 0.0018(7)
C2 0.0412(9) 0.0347(9) 0.0331(8) -0.0056(7) -0.0089(7) 0.0009(7)
C3 0.0487(10) 0.0344(9) 0.0399(9) -0.0052(7) -0.0067(8) -0.0008(8)
C4 0.0415(9) 0.0393(10) 0.0410(9) -0.0123(8) -0.0048(7) -0.0029(8)
C5 0.0584(12) 0.0445(11) 0.0571(12) -0.0180(9) -0.0068(9) -0.0089(9)
C6 0.0607(13) 0.0656(15) 0.0647(13) -0.0304(12) -0.0135(11) -0.0157(11)
C7 0.0543(12) 0.0759(16) 0.0535(11) -0.0248(11) -0.0179(10) -0.0057(11)
C8 0.0505(11) 0.0580(12) 0.0440(10) -0.0099(9) -0.0173(8) -0.0028(9)
C9 0.0381(9) 0.0413(10) 0.0398(9) -0.0126(8) -0.0087(7) -0.0039(7)
C10 0.0436(9) 0.0344(9) 0.0375(8) -0.0095(7) -0.0075(7) -0.0009(7)
C11 0.0552(12) 0.0533(12) 0.0411(10) -0.0058(9) -0.0041(8) 0.0040(9)
C12 0.0661(14) 0.0733(16) 0.0478(11) -0.0035(11) 0.0073(10) 0.0017(12)
C13 0.0512(13) 0.0801(17) 0.0667(14) -0.0182(13) 0.0091(11) 0.0005(12)
C14 0.0478(12) 0.0619(14) 0.0675(14) -0.0146(11) -0.0119(10) 0.0088(10)
C15 0.0458(10) 0.0496(11) 0.0466(10) -0.0076(9) -0.0097(8) 0.0020(9)
C16 0.0412(9) 0.0334(9) 0.0329(8) -0.0058(7) -0.0079(7) -0.0017(7)
C17 0.0449(10) 0.0428(10) 0.0497(10) -0.0121(8) -0.0143(8) 0.0019(8)
C18 0.0583(12) 0.0500(12) 0.0558(11) -0.0182(10) -0.0166(10) -0.0087(10)
C19 0.0685(14) 0.0407(11) 0.0536(11) -0.0189(9) -0.0042(10) -0.0053(10)
C20 0.0520(12) 0.0425(11) 0.0615(12) -0.0151(9) -0.0023(9) 0.0068(9)
C21 0.0411(10) 0.0411(10) 0.0497(10) -0.0118(8) -0.0074(8) 0.0005(8)
C22 0.0530(11) 0.0423(10) 0.0312(8) -0.0041(7) -0.0112(7) -0.0020(8)
C23 0.0879(17) 0.0532(13) 0.0543(12) -0.0178(10) 0.0124(11) -0.0264(12)
C24 0.111(2) 0.0474(13) 0.0643(14) -0.0232(11) 0.0145(14) -0.0124(13)
C25 0.0637(13) 0.0600(13) 0.0500(11) -0.0143(10) -0.0063(10) 0.0034(11)
C26 0.0488(12) 0.0615(14) 0.0639(13) -0.0144(11) -0.0091(10) -0.0092(10)
C27 0.0539(11) 0.0412(10) 0.0559(11) -0.0100(9) -0.0120(9) -0.0019(9)
C28 0.087(2) 0.093(2) 0.092(2) -0.0366(17) 0.0065(16) 0.0146(16)
C29 0.0336(8) 0.0412(10) 0.0353(8) -0.0056(7) -0.0087(7) 0.0015(7)
C30 0.0348(8) 0.0421(10) 0.0328(8) -0.0072(7) -0.0100(7) 0.0005(7)
C31 0.0406(9) 0.0471(10) 0.0337(8) -0.0081(8) -0.0088(7) 0.0032(8)
C32 0.0355(9) 0.0397(9) 0.0374(8) -0.0011(7) -0.0061(7) 0.0016(7)
C33 0.0460(11) 0.0540(12) 0.0466(10) -0.0046(9) -0.0016(8) 0.0042(9)
C34 0.0370(10) 0.0562(13) 0.0721(14) -0.0027(11) 0.0009(9) 0.0002(9)
C35 0.0378(10) 0.0537(13) 0.0835(15) -0.0024(11) -0.0168(10) -0.0057(9)
C36 0.0420(10) 0.0466(11) 0.0621(12) -0.0084(9) -0.0161(9) -0.0029(8)
C37 0.0355(9) 0.0354(9) 0.0408(9) -0.0001(7) -0.0083(7) 0.0012(7)
C38 0.0373(9) 0.0432(10) 0.0434(9) -0.0008(8) 0.0011(7) 0.0056(8)
C39 0.0498(11) 0.0641(14) 0.0490(11) 0.0077(10) -0.0081(9) 0.0064(10)
C40 0.0562(14) 0.088(2) 0.0644(14) 0.0266(14) -0.0057(11) 0.0159(13)
C41 0.0602(15) 0.0634(17) 0.094(2) 0.0324(15) 0.0160(14) 0.0195(13)
C42 0.0632(15) 0.0424(12) 0.099(2) 0.0015(13) 0.0143(14) 0.0028(11)
C43 0.0544(12) 0.0443(11) 0.0662(13) -0.0063(10) 0.0036(10) 0.0002(9)
C44 0.0390(9) 0.0384(9) 0.0376(8) -0.0110(7) -0.0053(7) -0.0039(7)
C45 0.0456(11) 0.0568(12) 0.0517(11) -0.0074(9) -0.0040(9) 0.0075(9)
C46 0.0476(12) 0.0723(15) 0.0724(15) -0.0183(12) 0.0022(11) 0.0098(11)
C47 0.0591(13) 0.0755(16) 0.0528(12) -0.0247(11) 0.0128(10) -0.0068(12)
C48 0.0670(14) 0.0622(13) 0.0370(9) -0.0114(9) -0.0010(9) -0.0149(11)
C49 0.0500(11) 0.0441(10) 0.0421(9) -0.0101(8) -0.0084(8) -0.0049(8)
C50 0.0360(9) 0.0545(12) 0.0553(11) -0.0195(9) -0.0115(8) -0.0074(8)
C51 0.0441(11) 0.0537(12) 0.0634(12) -0.0208(10) -0.0105(9) -0.0042(9)
C52 0.0458(11) 0.0716(15) 0.0650(13) -0.0169(12) -0.0036(10) -0.0150(11)
C53 0.0486(12) 0.0646(15) 0.0836(16) -0.0072(12) -0.0164(11) -0.0174(11)
C54 0.0547(13) 0.0501(13) 0.108(2) -0.0137(13) -0.0140(13) -0.0034(11)
C55 0.0476(12) 0.0589(14) 0.0791(15) -0.0225(12) -0.0044(11) -0.0020(10)
C56 0.0771(18) 0.0760(19) 0.123(2) 0.0104(17) -0.0116(17) -0.0290(15)

loop_
_atom_type_symbol
_atom_type_description
_atom_type_scat_dispersion_real
_atom_type_scat_dispersion_imag
_atom_type_scat_source
C C 0.0033 0.0016 'International Tables Vol C Tables 4.2.6.8 and 6.1.1.4'
H H 0.0000 0.0000 'International Tables Vol C Tables 4.2.6.8 and 6.1.1.4'
O O 0.0106 0.0060 'International Tables Vol C Tables 4.2.6.8 and 6.1.1.4'
S S 0.1246 0.1234 'International Tables Vol C Tables 4.2.6.8 and 6.1.1.4'

loop_
_geom_angle_atom_site_label_1
_geom_angle_atom_site_label_2
_geom_angle_atom_site_label_3
_geom_angle
_geom_angle_site_symmetry_1
_geom_angle_site_symmetry_3
_geom_angle_publ_flag
C22 S1 C2 100.47(9) . . ?
C50 S2 C30 100.68(8) . . ?
C9 O1 C1 116.50(13) . . ?
C37 O3 C29 115.03(13) . . ?
O1 C1 C10 108.00(13) . . ?
O1 C1 C16 105.12(13) . . ?
C10 C1 C16 110.07(14) . . ?
O1 C1 C2 104.90(13) . . ?
C10 C1 C2 116.94(14) . . ?
C16 C1 C2 110.99(13) . . ?
C3 C2 C1 111.06(13) . . ?
C3 C2 S1 111.21(12) . . ?
C1 C2 S1 116.16(12) . . ?
O2 C3 C4 108.48(15) . . ?
O2 C3 C2 111.63(14) . . ?
C4 C3 C2 109.10(14) . . ?
C9 C4 C5 118.17(17) . . ?
C9 C4 C3 120.66(16) . . ?
C5 C4 C3 121.16(17) . . ?
C6 C5 C4 121.2(2) . . ?
C5 C6 C7 119.7(2) . . ?
C6 C7 C8 120.7(2) . . ?
C7 C8 C9 119.1(2) . . ?
O1 C9 C4 123.19(15) . . ?
O1 C9 C8 115.64(16) . . ?
C4 C9 C8 121.15(17) . . ?
C11 C10 C15 117.84(17) . . ?
C11 C10 C1 117.94(16) . . ?
C15 C10 C1 123.88(15) . . ?
C12 C11 C10 121.27(19) . . ?
C13 C12 C11 120.2(2) . . ?
C14 C13 C12 119.6(2) . . ?
C13 C14 C15 120.5(2) . . ?
C14 C15 C10 120.66(18) . . ?
C21 C16 C17 118.34(17) . . ?
C21 C16 C1 120.89(16) . . ?
C17 C16 C1 120.75(15) . . ?
C18 C17 C16 120.67(18) . . ?
C19 C18 C17 120.42(19) . . ?
C18 C19 C20 119.33(19) . . ?
C19 C20 C21 120.79(19) . . ?
C16 C21 C20 120.45(18) . . ?
C23 C22 C27 118.57(19) . . ?
C23 C22 S1 120.37(15) . . ?
C27 C22 S1 121.06(15) . . ?
C22 C23 C24 120.3(2) . . ?
C25 C24 C23 121.7(2) . . ?
C24 C25 C26 117.6(2) . . ?
C24 C25 C28 121.7(2) . . ?
C26 C25 C28 120.7(2) . . ?
C25 C26 C27 121.5(2) . . ?
C26 C27 C22 120.25(19) . . ?
O3 C29 C38 108.13(14) . . ?
O3 C29 C44 104.65(13) . . ?
C38 C29 C44 111.30(14) . . ?
O3 C29 C30 104.92(13) . . ?
C38 C29 C30 116.63(14) . . ?
C44 C29 C30 110.30(14) . . ?
C31 C30 C29 112.44(14) . . ?
C31 C30 S2 111.66(12) . . ?
C29 C30 S2 114.87(11) . . ?
O4 C31 C32 111.03(14) . . ?
O4 C31 C30 110.05(14) . . ?
C32 C31 C30 110.73(14) . . ?
C37 C32 C33 118.19(17) . . ?
C37 C32 C31 121.31(15) . . ?
C33 C32 C31 120.42(17) . . ?
C34 C33 C32 121.0(2) . . ?
C35 C34 C33 119.73(19) . . ?
C34 C35 C36 120.4(2) . . ?
C35 C36 C37 119.3(2) . . ?
O3 C37 C36 116.14(16) . . ?
O3 C37 C32 122.49(15) . . ?
C36 C37 C32 121.35(17) . . ?
C43 C38 C39 118.63(19) . . ?
C43 C38 C29 117.57(18) . . ?
C39 C38 C29 123.65(19) . . ?
C40 C39 C38 119.9(2) . . ?
C41 C40 C39 120.8(3) . . ?
C42 C41 C40 119.9(2) . . ?
C41 C42 C43 120.1(3) . . ?
C38 C43 C42 120.6(2) . . ?
C49 C44 C45 118.40(17) . . ?
C49 C44 C29 120.38(16) . . ?
C45 C44 C29 121.17(16) . . ?
C46 C45 C44 120.4(2) . . ?
C47 C46 C45 120.6(2) . . ?
C46 C47 C48 119.63(19) . . ?
C47 C48 C49 120.2(2) . . ?
C44 C49 C48 120.74(19) . . ?
C51 C50 C55 118.7(2) . . ?
C51 C50 S2 120.64(16) . . ?
C55 C50 S2 120.66(16) . . ?
C52 C51 C50 120.0(2) . . ?
C53 C52 C51 121.8(2) . . ?
C52 C53 C54 117.8(2) . . ?
C52 C53 C56 121.0(2) . . ?
C54 C53 C56 121.2(2) . . ?
C53 C54 C55 121.3(2) . . ?
C54 C55 C50 120.3(2) . . ?

loop_
_geom_bond_atom_site_label_1
_geom_bond_atom_site_label_2
_geom_bond_distance
_geom_bond_site_symmetry_2
_geom_bond_publ_flag
S1 C22 1.7812(19) . ?
S1 C2 1.8311(18) . ?
S2 C50 1.775(2) . ?
S2 C30 1.8274(18) . ?
O1 C9 1.384(2) . ?
O1 C1 1.4527(19) . ?
O2 C3 1.422(2) . ?
O3 C37 1.381(2) . ?
O3 C29 1.460(2) . ?
O4 C31 1.434(2) . ?
C1 C10 1.528(2) . ?
C1 C16 1.529(2) . ?
C1 C2 1.550(2) . ?
C2 C3 1.526(2) . ?
C3 C4 1.508(3) . ?
C4 C9 1.384(3) . ?
C4 C5 1.393(3) . ?
C5 C6 1.374(3) . ?
C6 C7 1.375(3) . ?
C7 C8 1.379(3) . ?
C8 C9 1.389(2) . ?
C10 C11 1.388(2) . ?
C10 C15 1.387(3) . ?
C11 C12 1.376(3) . ?
C12 C13 1.373(3) . ?
C13 C14 1.370(3) . ?
C14 C15 1.383(3) . ?
C16 C21 1.382(2) . ?
C16 C17 1.388(2) . ?
C17 C18 1.385(3) . ?
C18 C19 1.369(3) . ?
C19 C20 1.372(3) . ?
C20 C21 1.384(3) . ?
C22 C23 1.374(3) . ?
C22 C27 1.384(3) . ?
C23 C24 1.382(3) . ?
C24 C25 1.372(3) . ?
C25 C26 1.376(3) . ?
C25 C28 1.515(3) . ?
C26 C27 1.381(3) . ?
C29 C38 1.527(2) . ?
C29 C44 1.528(2) . ?
C29 C30 1.547(2) . ?
C30 C31 1.532(2) . ?
C31 C32 1.510(3) . ?
C32 C37 1.385(3) . ?
C32 C33 1.394(2) . ?
C33 C34 1.382(3) . ?
C34 C35 1.379(3) . ?
C35 C36 1.384(3) . ?
C36 C37 1.385(3) . ?
C38 C43 1.387(3) . ?
C38 C39 1.388(3) . ?
C39 C40 1.385(3) . ?
C40 C41 1.367(4) . ?
C41 C42 1.366(4) . ?
C42 C43 1.387(3) . ?
C44 C49 1.383(2) . ?
C44 C45 1.388(3) . ?
C45 C46 1.387(3) . ?
C46 C47 1.369(3) . ?
C47 C48 1.374(3) . ?
C48 C49 1.388(3) . ?
C50 C51 1.384(3) . ?
C50 C55 1.388(3) . ?
C51 C52 1.380(3) . ?
C52 C53 1.378(3) . ?
C53 C54 1.380(3) . ?
C53 C56 1.509(3) . ?
C54 C55 1.381(3) . ?
